data_7216086
loop_
_publ_author_name
'Bu, Xian-He'
'Tong, Ming-Liang'
'Li, Jian-Rong'
'Chang, Ho-Chol'
'Li, Li-Jun'
'Kitagawa, Susumu'

_publ_section_title
;
 Formation of 3D networks by H-bonding from novel trinuclear or 1D chain
 complexes of zinc(ii) and cadmium(ii) with isonicotinic acid analogues
 and the effects of \p--\p stacking
;
_journal_issue 67
_journal_name_full CrystEngComm
_journal_page_first 411
_journal_paper_doi 10.1039/b506721a
_journal_volume 7
_journal_year 2005
_chemical_formula_sum 'C20 H14 N2 O5 Zn'
_chemical_formula_weight 427.70
_chemical_name_systematic
;
?
;
_space_group_IT_number 15
_symmetry_cell_setting monoclinic
_symmetry_space_group_name_Hall '-C 2yc'
_symmetry_space_group_name_H-M 'C 1 2/c 1'
_atom_sites_solution_hydrogens geom
_atom_sites_solution_primary direct
_atom_sites_solution_secondary difmap
_audit_creation_method SHELXL-97
_cell_angle_alpha 90.00
_cell_angle_beta 91.90(3)
_cell_angle_gamma 90.00
_cell_formula_units_Z 4
_cell_length_a 14.923(3)
_cell_length_b 14.426(3)
_cell_length_c 7.544(2)
_cell_measurement_reflns_used 862
_cell_measurement_temperature 293(2)
_cell_measurement_theta_max 26.79
_cell_measurement_theta_min 2.63
_cell_volume 1623.2(6)
_computing_cell_refinement 'CrystalClear (Rigaku Corp., 2000)'
_computing_data_collection 'CrystalClear (Rigaku Corp., 2000)'
_computing_data_reduction 'CrystalClear (Rigaku Corp., 2000)'
_computing_molecular_graphics 'Bruker SHELXTL'
_computing_publication_material 'Bruker SHELXTL'
_computing_structure_refinement 'SHELXL-97 (Sheldrick, 1997)'
_computing_structure_solution 'SHELXS-97 (Sheldrick, 1990)'
_diffrn_ambient_temperature 293(2)
_diffrn_measured_fraction_theta_full 0.633
_diffrn_measured_fraction_theta_max 0.633
_diffrn_measurement_device_type 'Rigaku Mercury/MSC CCD'
_diffrn_measurement_method dtintegrate.ref'
_diffrn_radiation_monochromator graphite
_diffrn_radiation_source 'fine-focus sealed tube'
_diffrn_radiation_type MoK\a
_diffrn_radiation_wavelength 0.71073
_diffrn_reflns_av_R_equivalents 0.0678
_diffrn_reflns_av_sigmaI/netI 0.0533
_diffrn_reflns_limit_h_max 11
_diffrn_reflns_limit_h_min -15
_diffrn_reflns_limit_k_max 11
_diffrn_reflns_limit_k_min -19
_diffrn_reflns_limit_l_max 10
_diffrn_reflns_limit_l_min -3
_diffrn_reflns_number 2247
_diffrn_reflns_theta_full 30.34
_diffrn_reflns_theta_max 30.34
_diffrn_reflns_theta_min 1.96
_diffrn_standards_decay_% 0
_diffrn_standards_interval_count 0
_diffrn_standards_interval_time 0
_diffrn_standards_number 0
_exptl_absorpt_coefficient_mu 1.553
_exptl_absorpt_correction_T_max 0.7070
_exptl_absorpt_correction_T_min 0.6883
_exptl_absorpt_correction_type multi-scan
_exptl_absorpt_process_details 'SADABS (Sheldrick, 1996; Blessing, 1995)'
_exptl_crystal_colour Colorless
_exptl_crystal_density_diffrn 1.750
_exptl_crystal_density_method 'not measured'
_exptl_crystal_description Prism
_exptl_crystal_F_000 872
_exptl_crystal_size_max 0.26
_exptl_crystal_size_mid 0.24
_exptl_crystal_size_min 0.24
_refine_diff_density_max 0.601
_refine_diff_density_min -0.880
_refine_diff_density_rms 0.189
_refine_ls_extinction_method none
_refine_ls_goodness_of_fit_ref 1.010
_refine_ls_hydrogen_treatment mixed
_refine_ls_matrix_type full
_refine_ls_number_parameters 133
_refine_ls_number_reflns 1553
_refine_ls_number_restraints 1
_refine_ls_restrained_S_all 1.010
_refine_ls_R_factor_all 0.0518
_refine_ls_R_factor_gt 0.0373
_refine_ls_shift/su_max 0.000
_refine_ls_shift/su_mean 0.000
_refine_ls_structure_factor_coef Fsqd
_refine_ls_weighting_details 'calc w=1/[\s^2^(Fo^2^)+(0.0454P)^2^+8.3728P] where P=(Fo^2^+2Fc^2^)/3'
_refine_ls_weighting_scheme calc
_refine_ls_wR_factor_gt 0.0956
_refine_ls_wR_factor_ref 0.1148
_reflns_number_gt 1343
_reflns_number_total 1553
_reflns_threshold_expression I>2sigma(I)
_cod_data_source_file b506721a.txt
_cod_data_source_block zn_a
_cod_depositor_comments
;
The following automatic conversions were performed:

'_symmetry_cell_setting' value 'Monoclinic' changed to 'monoclinic'
according to
/usr/data/users/saulius/automatic-downloads/retrospective/RSC/lib/dictionaries/cif_core.dic
dictionary named 'cif_core.dic' version 2.4.2 from
2011-04-26.

'_exptl_absorpt_correction_type' value 'Multi-Scan'
changed to 'multi-scan' according to
/usr/data/users/saulius/automatic-downloads/retrospective/RSC/lib/dictionaries/cif_core.dic
dictionary named 'cif_core.dic' version 2.4.2 from 2011-04-26.

Automatic conversion script
Id: cif_fix_values 2281 2013-09-26 08:29:07Z andrius 
;
_cod_original_sg_symbol_H-M C2/c
_cod_database_code 7216086

loop_
_symmetry_equiv_pos_as_xyz
'x, y, z'
'-x, y, -z+1/2'
'x+1/2, y+1/2, z'
'-x+1/2, y+1/2, -z+1/2'
'-x, -y, -z'
'x, -y, z-1/2'
'-x+1/2, -y+1/2, -z'
'x+1/2, -y+1/2, z-1/2'

loop_
_atom_site_label
_atom_site_type_symbol
_atom_site_fract_x
_atom_site_fract_y
_atom_site_fract_z
_atom_site_U_iso_or_equiv
_atom_site_adp_type
_atom_site_occupancy
_atom_site_symmetry_multiplicity
_atom_site_calc_flag
_atom_site_refinement_flags
Zn1 Zn 0.5000 0.5000 0.5000 0.0198(2) Uani 1 2 d S
O1 O 0.39586(19) 0.57308(19) 0.5872(3) 0.0365(7) Uani 1 1 d .
O2 O 0.4069(2) 0.59261(19) 0.8824(3) 0.0372(7) Uani 1 1 d .
O1W O 0.5000 0.5845(2) 0.2500 0.0208(7) Uani 1 2 d SD
H1W H 0.456(2) 0.622(2) 0.256(6) 0.047(14) Uiso 1 1 d D
N1 N 0.1465(2) 0.79481(19) 0.7329(3) 0.0256(7) Uani 1 1 d .
C1 C 0.3731(2) 0.6069(2) 0.7317(4) 0.0239(7) Uani 1 1 d .
C2 C 0.2933(2) 0.6728(2) 0.7220(4) 0.0221(8) Uani 1 1 d .
C3 C 0.2995(3) 0.7564(2) 0.8085(4) 0.0254(8) Uani 1 1 d .
H3 H 0.3527 0.7739 0.8670 0.030 Uiso 1 1 calc R
C4 C 0.2239(3) 0.8157(2) 0.8075(4) 0.0256(8) Uani 1 1 d .
H4 H 0.2299 0.8729 0.8633 0.031 Uiso 1 1 calc R
C5 C 0.1389(2) 0.7130(2) 0.6407(4) 0.0235(8) Uani 1 1 d .
C6 C 0.0566(3) 0.6921(3) 0.5565(5) 0.0330(9) Uani 1 1 d .
H6 H 0.0089 0.7332 0.5644 0.040 Uiso 1 1 calc R
C7 C 0.0458(3) 0.6115(3) 0.4623(5) 0.0381(9) Uani 1 1 d .
H7 H -0.0094 0.5981 0.4073 0.046 Uiso 1 1 calc R
C8 C 0.1174(3) 0.5488(3) 0.4481(5) 0.0361(10) Uani 1 1 d .
H8 H 0.1094 0.4943 0.3835 0.043 Uiso 1 1 calc R
C9 C 0.1981(3) 0.5677(2) 0.5286(4) 0.0299(9) Uani 1 1 d .
H9 H 0.2452 0.5262 0.5164 0.036 Uiso 1 1 calc R
C10 C 0.2121(2) 0.6493(2) 0.6308(4) 0.0221(7) Uani 1 1 d .

loop_
_atom_site_aniso_label
_atom_site_aniso_U_11
_atom_site_aniso_U_22
_atom_site_aniso_U_33
_atom_site_aniso_U_23
_atom_site_aniso_U_13
_atom_site_aniso_U_12
Zn1 0.0205(4) 0.0216(3) 0.0173(2) -0.00324(17) 0.0020(2) 0.00084(19)
O1 0.0374(19) 0.0493(15) 0.0232(11) 0.0010(11) 0.0072(11) 0.0200(13)
O2 0.0428(19) 0.0449(15) 0.0239(12) 0.0011(10) -0.0004(11) 0.0235(13)
O1W 0.024(2) 0.0196(14) 0.0190(14) 0.000 0.0027(13) 0.000
N1 0.029(2) 0.0253(13) 0.0228(12) 0.0028(10) 0.0017(13) 0.0079(12)
C1 0.028(2) 0.0231(14) 0.0210(13) 0.0025(11) 0.0022(13) 0.0041(13)
C2 0.029(2) 0.0216(13) 0.0165(13) 0.0048(11) 0.0079(13) 0.0058(13)
C3 0.026(2) 0.0289(15) 0.0215(14) 0.0015(12) 0.0008(13) 0.0038(14)
C4 0.033(3) 0.0224(14) 0.0217(13) -0.0023(11) 0.0042(15) 0.0035(14)
C5 0.023(2) 0.0289(15) 0.0185(13) 0.0023(11) 0.0012(14) 0.0033(13)
C6 0.025(3) 0.046(2) 0.0283(16) 0.0012(15) 0.0023(16) 0.0051(16)
C7 0.031(3) 0.051(2) 0.0325(18) -0.0030(16) -0.0014(17) -0.0075(18)
C8 0.043(3) 0.0365(19) 0.0292(16) -0.0072(14) 0.0039(17) -0.0098(17)
C9 0.036(3) 0.0267(16) 0.0277(16) -0.0003(13) 0.0062(16) 0.0024(15)
C10 0.022(2) 0.0269(15) 0.0179(13) 0.0031(11) 0.0029(13) 0.0019(13)

loop_
_atom_type_symbol
_atom_type_description
_atom_type_scat_dispersion_real
_atom_type_scat_dispersion_imag
_atom_type_scat_source
C C 0.0033 0.0016 'International Tables Vol C Tables 4.2.6.8 and 6.1.1.4'
H H 0.0000 0.0000 'International Tables Vol C Tables 4.2.6.8 and 6.1.1.4'
N N 0.0061 0.0033 'International Tables Vol C Tables 4.2.6.8 and 6.1.1.4'
O O 0.0106 0.0060 'International Tables Vol C Tables 4.2.6.8 and 6.1.1.4'
Zn Zn 0.2839 1.4301 'International Tables Vol C Tables 4.2.6.8 and 6.1.1.4'

loop_
_geom_angle_atom_site_label_1
_geom_angle_atom_site_label_2
_geom_angle_atom_site_label_3
_geom_angle
_geom_angle_site_symmetry_1
_geom_angle_site_symmetry_3
O1 Zn1 O1 180.0 . 5_666
O1 Zn1 O2 87.95(12) . 6_565
O1 Zn1 O2 92.05(12) 5_666 6_565
O1 Zn1 O2 92.05(12) . 2_656
O1 Zn1 O2 87.95(12) 5_666 2_656
O2 Zn1 O2 180.00(12) 6_565 2_656
O1 Zn1 O1W 89.33(8) . 5_666
O1 Zn1 O1W 90.67(8) 5_666 5_666
O2 Zn1 O1W 89.49(9) 6_565 5_666
O2 Zn1 O1W 90.51(9) 2_656 5_666
O1 Zn1 O1W 90.67(8) . .
O1 Zn1 O1W 89.33(8) 5_666 .
O2 Zn1 O1W 90.51(9) 6_565 .
O2 Zn1 O1W 89.49(9) 2_656 .
O1W Zn1 O1W 180.000(1) 5_666 .
C1 O1 Zn1 136.5(2) . .
C1 O2 Zn1 137.1(2) . 2_656
Zn1 O1W Zn1 114.25(13) 2_655 .
Zn1 O1W H1W 114(3) 2_655 .
Zn1 O1W H1W 106(3) . .
C4 N1 C5 118.2(3) . .
O2 C1 O1 128.1(3) . .
O2 C1 C2 116.1(3) . .
O1 C1 C2 115.8(3) . .
C3 C2 C10 119.0(3) . .
C3 C2 C1 119.0(3) . .
C10 C2 C1 122.0(3) . .
C2 C3 C4 119.1(3) . .
C2 C3 H3 120.4 . .
C4 C3 H3 120.4 . .
N1 C4 C3 123.9(3) . .
N1 C4 H4 118.0 . .
C3 C4 H4 118.0 . .
N1 C5 C6 118.1(3) . .
N1 C5 C10 121.9(3) . .
C6 C5 C10 119.9(3) . .
C7 C6 C5 120.4(4) . .
C7 C6 H6 119.8 . .
C5 C6 H6 119.8 . .
C6 C7 C8 120.6(4) . .
C6 C7 H7 119.7 . .
C8 C7 H7 119.7 . .
C9 C8 C7 120.1(4) . .
C9 C8 H8 120.0 . .
C7 C8 H8 120.0 . .
C8 C9 C10 121.5(3) . .
C8 C9 H9 119.3 . .
C10 C9 H9 119.3 . .
C2 C10 C9 124.9(3) . .
C2 C10 C5 117.6(3) . .
C9 C10 C5 117.5(3) . .

loop_
_geom_bond_atom_site_label_1
_geom_bond_atom_site_label_2
_geom_bond_distance
_geom_bond_site_symmetry_2
Zn1 O1 2.007(2) .
Zn1 O1 2.007(2) 5_666
Zn1 O2 2.102(3) 6_565
Zn1 O2 2.102(3) 2_656
Zn1 O1W 2.2456(17) 5_666
Zn1 O1W 2.2456(17) .
O1 C1 1.252(4) .
O2 C1 1.246(4) .
O2 Zn1 2.102(3) 2_656
O1W Zn1 2.2456(17) 2_655
O1W H1W 0.851(10) .
N1 C4 1.304(5) .
N1 C5 1.373(4) .
C1 C2 1.523(5) .
C2 C3 1.374(4) .
C2 C10 1.414(5) .
C3 C4 1.415(5) .
C3 H3 0.9300 .
C4 H4 0.9300 .
C5 C6 1.398(6) .
C5 C10 1.431(5) .
C6 C7 1.369(5) .
C6 H6 0.9300 .
C7 C8 1.407(6) .
C7 H7 0.9300 .
C8 C9 1.358(6) .
C8 H8 0.9300 .
C9 C10 1.420(5) .
C9 H9 0.9300 .

loop_
_geom_hbond_atom_site_label_D
_geom_hbond_atom_site_label_H
_geom_hbond_atom_site_label_A
_geom_hbond_distance_DH
_geom_hbond_distance_HA
_geom_hbond_distance_DA
_geom_hbond_angle_DHA
_geom_hbond_site_symmetry_A
O1W H1W N1 0.851(10) 1.950(11) 2.801(3) 179(5) 7_566

loop_
_geom_torsion_atom_site_label_1
_geom_torsion_atom_site_label_2
_geom_torsion_atom_site_label_3
_geom_torsion_atom_site_label_4
_geom_torsion
_geom_torsion_site_symmetry_1
_geom_torsion_site_symmetry_4
O1 Zn1 O1 C1 13(100) 5_666 .
O2 Zn1 O1 C1 130.5(4) 6_565 .
O2 Zn1 O1 C1 -49.5(4) 2_656 .
O1W Zn1 O1 C1 41.0(4) 5_666 .
O1W Zn1 O1 C1 -139.0(4) . .
O1 Zn1 O1W Zn1 -129.28(9) . 2_655
O1 Zn1 O1W Zn1 50.72(9) 5_666 2_655
O2 Zn1 O1W Zn1 -41.33(8) 6_565 2_655
O2 Zn1 O1W Zn1 138.67(8) 2_656 2_655
O1W Zn1 O1W Zn1 94(100) 5_666 2_655
Zn1 O2 C1 O1 -10.7(7) 2_656 .
Zn1 O2 C1 C2 168.5(3) 2_656 .
Zn1 O1 C1 O2 -11.6(6) . .
Zn1 O1 C1 C2 169.3(2) . .
O2 C1 C2 C3 48.5(4) . .
O1 C1 C2 C3 -132.2(3) . .
O2 C1 C2 C10 -129.6(3) . .
O1 C1 C2 C10 49.6(4) . .
C10 C2 C3 C4 1.5(4) . .
C1 C2 C3 C4 -176.7(3) . .
C5 N1 C4 C3 -4.0(5) . .
C2 C3 C4 N1 2.1(5) . .
C4 N1 C5 C6 -178.1(3) . .
C4 N1 C5 C10 2.5(4) . .
N1 C5 C6 C7 179.8(3) . .
C10 C5 C6 C7 -0.9(5) . .
C5 C6 C7 C8 -0.4(6) . .
C6 C7 C8 C9 0.2(6) . .
C7 C8 C9 C10 1.1(5) . .
C3 C2 C10 C9 176.5(3) . .
C1 C2 C10 C9 -5.3(4) . .
C3 C2 C10 C5 -2.8(4) . .
C1 C2 C10 C5 175.4(3) . .
C8 C9 C10 C2 178.4(3) . .
C8 C9 C10 C5 -2.3(5) . .
N1 C5 C10 C2 0.8(4) . .
C6 C5 C10 C2 -178.5(3) . .
N1 C5 C10 C9 -178.5(3) . .
C6 C5 C10 C9 2.1(4) . .
